data_4035425
loop_
_publ_author_name
'Xiong, Qian'
'Lin, Lili'
'Zhao, Xiaohu'
'Lang, Jiawen'
'Liu, Xiaohua'
'Feng, Xiaoming'

_publ_section_title
;
 Zinc(II)-Catalyzed Asymmetric Diels-Alder Reaction of ( E)-1-Phenyl
 Dienes with \b,\g-Unsaturated \a-Ketoesters.
;
_journal_issue 20
_journal_name_full 'The Journal of organic chemistry'
_journal_page_first 12527
_journal_page_last 12534
_journal_paper_doi 10.1021/acs.joc.8b01771
_journal_volume 83
_journal_year 2018
_chemical_absolute_configuration ad
_chemical_formula_moiety 'C50 H78 N5 O5 Zn, C45 H54 N6 O4 Zn [+ solvent]'
_chemical_formula_sum 'C95 H132 N11 O9 Zn2'
_chemical_formula_weight 1702.90
_space_group_crystal_system monoclinic
_space_group_IT_number 5
_space_group_name_Hall 'C 2y'
_space_group_name_H-M_alt 'C 1 2 1'
_atom_sites_solution_hydrogens mixed
_audit_creation_method SHELXL-2014/7
_cell_angle_alpha 90
_cell_angle_beta 107.606(4)
_cell_angle_gamma 90
_cell_formula_units_Z 4
_cell_length_a 30.7793(11)
_cell_length_b 25.5618(6)
_cell_length_c 18.8361(7)
_cell_measurement_reflns_used 18162
_cell_measurement_temperature 141.00(10)
_cell_measurement_theta_max 67.9300
_cell_measurement_theta_min 3.7800
_cell_volume 14125.6(9)
_computing_structure_refinement 'SHELXL-2014/7 (Sheldrick, 2014)'
_diffrn_ambient_temperature 141.00(10)
_diffrn_measured_fraction_theta_full 0.999
_diffrn_measured_fraction_theta_max 0.999
_diffrn_measurement_device_type 'New Gemini, Dual, Cu at zero, EosS2'
_diffrn_radiation_type CuK\a
_diffrn_radiation_wavelength 1.54184
_diffrn_reflns_av_R_equivalents 0.0479
_diffrn_reflns_av_unetI/netI 0.0427
_diffrn_reflns_Laue_measured_fraction_full 0.999
_diffrn_reflns_Laue_measured_fraction_max 0.999
_diffrn_reflns_limit_h_max 36
_diffrn_reflns_limit_h_min -37
_diffrn_reflns_limit_k_max 30
_diffrn_reflns_limit_k_min -30
_diffrn_reflns_limit_l_max 22
_diffrn_reflns_limit_l_min -19
_diffrn_reflns_number 74195
_diffrn_reflns_point_group_measured_fraction_full 0.988
_diffrn_reflns_point_group_measured_fraction_max 0.987
_diffrn_reflns_theta_full 67.684
_diffrn_reflns_theta_max 68.246
_diffrn_reflns_theta_min 4.772
_diffrn_source 'four-circle diffractometer'
_exptl_absorpt_coefficient_mu 0.732
_exptl_absorpt_correction_T_max 1.00000
_exptl_absorpt_correction_T_min 0.21862
_exptl_absorpt_correction_type multi-scan
_exptl_crystal_colour COLORLESS
_exptl_crystal_density_diffrn 0.801
_exptl_crystal_description PLATE
_exptl_crystal_F_000 3644.0
_exptl_crystal_size_max 0.400
_exptl_crystal_size_mid 0.300
_exptl_crystal_size_min 0.100
_refine_diff_density_max 1.032
_refine_diff_density_min -0.403
_refine_diff_density_rms 0.107
_refine_ls_abs_structure_details
;
 Flack x determined using 6857 quotients [(I+)-(I-)]/[(I+)+(I-)]
 (Parsons, Flack and Wagner, Acta Cryst. B69 (2013) 249-259).
;
_refine_ls_abs_structure_Flack 0.092(12)
_refine_ls_extinction_method none
_refine_ls_goodness_of_fit_ref 1.089
_refine_ls_hydrogen_treatment constr
_refine_ls_matrix_type full
_refine_ls_number_parameters 982
_refine_ls_number_reflns 25527
_refine_ls_number_restraints 87
_refine_ls_restrained_S_all 1.453
_refine_ls_R_factor_all 0.1395
_refine_ls_R_factor_gt 0.1193
_refine_ls_shift/su_max 0.004
_refine_ls_shift/su_mean 0.000
_refine_ls_structure_factor_coef Fsqd
_refine_ls_weighting_details 'w=1/[\s^2^(Fo^2^)+(0.2800P)^2^] where P=(Fo^2^+2Fc^2^)/3'
_refine_ls_weighting_scheme calc
_refine_ls_wR_factor_gt 0.3236
_refine_ls_wR_factor_ref 0.3693
_reflns_Friedel_coverage 0.930
_reflns_Friedel_fraction_full 0.976
_reflns_Friedel_fraction_max 0.975
_reflns_number_gt 18915
_reflns_number_total 25527
_reflns_threshold_expression 'I > 2\s(I)'
_cod_data_source_file jo8b01771_si_001.cif
_cod_data_source_block fxm-xq-xin-140k-2_sq
_cod_original_sg_symbol_H-M 'C 2'
_cod_database_code 4035425
_shelx_shelxl_version_number 2014/7
_shelx_space_group_comment
;
The symmetry employed for this shelxl refinement is uniquely defined
by the following loop, which should always be used as a source of
symmetry information in preference to the above space-group names.
They are only intended as comments.
;
_shelx_estimated_absorpt_t_min 0.383
_shelx_estimated_absorpt_t_max 0.756

loop_
_space_group_symop_operation_xyz
'x, y, z'
'-x, y, -z'
'x+1/2, y+1/2, z'
'-x+1/2, y+1/2, -z'

loop_
_atom_site_label
_atom_site_type_symbol
_atom_site_fract_x
_atom_site_fract_y
_atom_site_fract_z
_atom_site_U_iso_or_equiv
_atom_site_adp_type
_atom_site_occupancy
_atom_site_site_symmetry_order
_atom_site_calc_flag
_atom_site_refinement_flags_posn
_atom_site_refinement_flags_adp
Zn01 Zn 0.29668(4) 0.61214(9) 0.53726(8) 0.0854(4) Uani 1 1 d . .
O1 O 0.4167(4) 0.3133(7) 0.1028(6) 0.179(6) Uani 1 1 d D .
H1A H 0.4444 0.3206 0.1131 0.268 Uiso 1 1 d R U
H1B H 0.4048 0.3110 0.0554 0.268 Uiso 1 1 d R U
N1 N 0.3700(5) 0.5358(7) 0.6159(6) 0.154(5) Uiso 1 1 d D .
C1 C 0.2325(5) 0.3803(6) -0.0074(9) 0.114(4) Uani 1 1 d . .
Zn02 Zn 0.38163(5) 0.29589(9) 0.17990(6) 0.0864(4) Uani 1 1 d D .
C2 C 0.1166(9) 0.5231(11) 0.7571(15) 0.168(9) Uani 1 1 d . U
H2 H 0.1136 0.5586 0.7747 0.201 Uiso 1 1 calc R U
O003 O 0.2675(2) 0.5468(3) 0.4776(5) 0.092(2) Uani 1 1 d . .
C3 C 0.3448(5) 0.4776(6) 0.5028(7) 0.125(4) Uani 1 1 d D U
H3A H 0.3288 0.4450 0.4870 0.150 Uiso 1 1 d R U
H3B H 0.3769 0.4706 0.5108 0.150 Uiso 1 1 d R U
O004 O 0.3260(3) 0.3432(3) 0.1298(4) 0.100(2) Uani 1 1 d . .
O005 O 0.4390(3) 0.2478(3) 0.2316(3) 0.0819(17) Uani 1 1 d . .
C5 C 0.3425(5) 0.4900(5) 0.5816(8) 0.134(6) Uani 1 1 d D .
H5A H 0.3110 0.4962 0.5790 0.161 Uiso 1 1 calc R U
H5B H 0.3530 0.4597 0.6132 0.161 Uiso 1 1 calc R U
N006 N 0.2290(2) 0.6444(3) 0.5068(4) 0.0728(18) Uani 1 1 d . .
C6 C 0.3626(6) 0.5434(5) 0.6925(8) 0.151(6) Uiso 1 1 d D .
H6 H 0.3736 0.5131 0.7249 0.181 Uiso 1 1 calc R U
O007 O 0.3090(3) 0.6402(3) 0.4369(5) 0.095(2) Uani 1 1 d . .
C7 C 0.0768(11) 0.5190(12) 0.687(2) 0.206(13) Uani 1 1 d . U
H7A H 0.0825 0.5404 0.6489 0.309 Uiso 1 1 calc R U
H7B H 0.0731 0.4833 0.6708 0.309 Uiso 1 1 calc R U
H7C H 0.0496 0.5308 0.6970 0.309 Uiso 1 1 calc R U
O009 O 0.3567(2) 0.2754(3) 0.2637(3) 0.0746(14) Uani 1 1 d . .
C8 C 0.3878(7) 0.5937(6) 0.7266(10) 0.188(9) Uani 1 1 d D U
H8A H 0.3865 0.5997 0.7768 0.225 Uiso 1 1 calc R U
H8B H 0.3763 0.6242 0.6960 0.225 Uiso 1 1 calc R U
O00B O 0.4131(3) 0.3639(3) 0.2339(5) 0.098(2) Uani 1 1 d . .
O00C O 0.2853(3) 0.5812(3) 0.6353(5) 0.094(2) Uani 1 1 d . .
O00D O 0.3605(3) 0.5819(4) 0.5727(7) 0.116(3) Uani 1 1 d . U
C00E C 0.2492(5) 0.5256(4) 0.7335(7) 0.093(3) Uani 1 1 d . .
N00G N 0.3893(4) 0.4031(4) 0.2530(8) 0.120(4) Uani 1 1 d . .
C0H C 0.4501(3) 0.2305(4) 0.2945(5) 0.078(2) Uani 1 1 d . .
C00J C 0.5372(4) 0.1786(6) 0.2606(7) 0.101(3) Uani 1 1 d . .
N0K N 0.4919(3) 0.2169(4) 0.3318(4) 0.087(2) Uani 1 1 d . .
H0K H 0.4976 0.2054 0.3766 0.105 Uiso 1 1 calc R U
N00M N 0.3455(4) 0.2349(4) 0.1028(4) 0.102(3) Uani 1 1 d . .
C00N C 0.2176(5) 0.4945(5) 0.6861(8) 0.106(4) Uani 1 1 d . .
C0O C 0.3235(4) 0.2028(5) 0.3488(7) 0.099(3) Uani 1 1 d . .
H0OA H 0.3043 0.1949 0.3799 0.118 Uiso 1 1 calc R U
H0OB H 0.3038 0.2103 0.2991 0.118 Uiso 1 1 calc R U
N2X N 0.3260(3) 0.6853(3) 0.5823(5) 0.107(3) Uani 1 1 d G .
C22 C 0.3105(4) 0.7162(5) 0.6305(7) 0.141(6) Uani 1 1 d G .
H22 H 0.2851 0.7060 0.6439 0.169 Uiso 1 1 calc R U
C23 C 0.3331(7) 0.7624(6) 0.6586(11) 0.199(11) Uani 1 1 d G U
H23 H 0.3228 0.7830 0.6908 0.239 Uiso 1 1 calc R U
C24 C 0.3711(8) 0.7776(6) 0.6385(14) 0.30(2) Uiso 1 1 d G U
H24 H 0.3863 0.8085 0.6573 0.365 Uiso 1 1 calc R U
C25 C 0.3866(6) 0.7468(8) 0.5903(13) 0.28(2) Uiso 1 1 d G .
H25 H 0.4120 0.7570 0.5769 0.337 Uiso 1 1 calc R U
C1Q C 0.3640(4) 0.7006(6) 0.5622(8) 0.138(5) Uani 1 1 d G .
H1Q H 0.3743 0.6800 0.5300 0.166 Uiso 1 1 calc R U
C0R C 0.3533(5) 0.1543(6) 0.3460(8) 0.107(3) Uani 1 1 d . .
H0RA H 0.3343 0.1253 0.3215 0.128 Uiso 1 1 calc R U
H0RB H 0.3706 0.1435 0.3960 0.128 Uiso 1 1 calc R U
C00S C 0.1759(4) 0.7050(5) 0.4382(6) 0.094(3) Uani 1 1 d . .
H00S H 0.1695 0.7382 0.4175 0.113 Uiso 1 1 calc R U
C00T C 0.2417(4) 0.3829(5) 0.0671(7) 0.105(4) Uani 1 1 d . .
N00U N 0.2792(3) 0.4115(4) 0.1101(7) 0.112(3) Uani 1 1 d . .
H00U H 0.2753 0.4440 0.1181 0.135 Uiso 1 1 calc R U
C00W C 0.1417(4) 0.6718(6) 0.4352(7) 0.101(4) Uani 1 1 d . .
H00W H 0.1119 0.6808 0.4091 0.121 Uiso 1 1 calc R U
C00X C 0.5290(4) 0.2209(6) 0.2980(6) 0.096(3) Uani 1 1 d . .
N00Z N 0.2820(3) 0.5279(3) 0.4199(6) 0.107(3) Uani 1 1 d D .
C10 C 0.3532(4) 0.2525(6) 0.3806(6) 0.099(4) Uani 1 1 d . .
H10A H 0.3335 0.2820 0.3810 0.119 Uiso 1 1 calc R U
H10B H 0.3719 0.2459 0.4314 0.119 Uiso 1 1 calc R U
C011 C 0.3503(4) 0.6780(6) 0.3394(8) 0.104(3) Uani 1 1 d . .
C11 C 0.4858(10) 0.1188(14) 0.1708(9) 0.187(9) Uiso 1 1 d D .
H11A H 0.4659 0.1480 0.1519 0.280 Uiso 1 1 calc R U
H11B H 0.5077 0.1160 0.1440 0.280 Uiso 1 1 calc R U
H11C H 0.4682 0.0873 0.1645 0.280 Uiso 1 1 calc R U
C013 C 0.5750(5) 0.1851(9) 0.2297(7) 0.126(6) Uani 1 1 d . .
H013 H 0.5821 0.1567 0.2044 0.152 Uiso 1 1 calc R U
C12 C 0.108(3) 0.493(4) 0.808(5) 0.43(5) Uiso 1 1 d . .
H12A H 0.0764 0.4981 0.8066 0.650 Uiso 1 1 calc R U
H12B H 0.1127 0.4574 0.7984 0.650 Uiso 1 1 calc R U
H12C H 0.1273 0.5029 0.8564 0.650 Uiso 1 1 calc R U
C13 C 0.2280(7) 0.4619(6) 0.6251(11) 0.126(5) Uani 1 1 d . .
H13 H 0.2487 0.4831 0.6065 0.151 Uiso 1 1 calc R U
C016 C 0.3025(3) 0.6160(5) 0.3796(7) 0.093(3) Uani 1 1 d . .
C16 C 0.1280(15) 0.2917(19) -0.0670(14) 0.29(3) Uani 1 1 d D .
H16 H 0.1450 0.2607 -0.0742 0.346 Uiso 1 1 calc R U
C15 C 0.2552(10) 0.4150(10) 0.6627(16) 0.177(10) Uani 1 1 d . .
H15A H 0.2624 0.3935 0.6260 0.266 Uiso 1 1 calc R U
H15B H 0.2829 0.4266 0.6985 0.266 Uiso 1 1 calc R U
H15C H 0.2376 0.3952 0.6875 0.266 Uiso 1 1 calc R U
C14 C 0.1840(10) 0.4533(10) 0.5566(12) 0.170(9) Uani 1 1 d . .
H14A H 0.1705 0.4866 0.5390 0.255 Uiso 1 1 calc R U
H14B H 0.1922 0.4358 0.5174 0.255 Uiso 1 1 calc R U
H14C H 0.1624 0.4323 0.5717 0.255 Uiso 1 1 calc R U
C018 C 0.2390(6) 0.5562(6) 0.7895(8) 0.120(4) Uani 1 1 d . U
C17 C 0.107(3) 0.314(3) -0.1458(19) 0.41(4) Uiso 1 1 d D .
H17A H 0.1305 0.3255 -0.1655 0.617 Uiso 1 1 calc R U
H17B H 0.0890 0.2874 -0.1775 0.617 Uiso 1 1 calc R U
H17C H 0.0874 0.3431 -0.1436 0.617 Uiso 1 1 calc R U
C18 C 0.4360(8) 0.578(2) 0.7256(15) 0.258(18) Uiso 1 1 d D .
H18A H 0.4555 0.6067 0.7510 0.309 Uiso 1 1 calc R U
H18B H 0.4442 0.5484 0.7585 0.309 Uiso 1 1 calc R U
C019 C 0.1738(5) 0.4941(5) 0.6953(8) 0.102(3) Uani 1 1 d . .
H019 H 0.1515 0.4726 0.6647 0.122 Uiso 1 1 calc R U
C19 C 0.4189(8) 0.6123(11) 0.4038(14) 0.175(10) Uani 1 1 d . .
C01B C 0.1631(7) 0.5238(7) 0.7465(9) 0.123(5) Uani 1 1 d . .
C01C C 0.4157(3) 0.2196(4) 0.3351(5) 0.075(2) Uani 1 1 d . .
H01F H 0.4322 0.2118 0.3872 0.090 Uiso 1 1 calc R U
C01D C 0.2250(5) 0.3586(7) 0.1850(9) 0.121(4) Uani 1 1 d . .
H01G H 0.2516 0.3814 0.2038 0.145 Uiso 1 1 calc R U
C01E C 0.1508(4) 0.6249(5) 0.4707(7) 0.092(3) Uani 1 1 d . .
H01E H 0.1275 0.6018 0.4710 0.111 Uiso 1 1 calc R U
C01G C 0.3975(6) 0.6705(7) 0.3797(10) 0.125(4) Uani 1 1 d . .
N1F N 0.2950(5) 0.5250(4) 0.7312(7) 0.113(3) Uani 1 1 d . .
H1F H 0.3049 0.4934 0.7338 0.135 Uiso 1 1 d R U
C01H C 0.6003(5) 0.2283(8) 0.2344(8) 0.119(4) Uani 1 1 d . .
C01I C 0.3466(10) 0.1605(9) 0.0364(11) 0.158(8) Uani 1 1 d . .
H01I H 0.3628 0.1321 0.0268 0.190 Uiso 1 1 calc R U
N1I N 0.3212(3) 0.6338(4) 0.3306(7) 0.101(3) Uani 1 1 d . .
H1I H 0.3153 0.6171 0.2891 0.121 Uiso 1 1 calc R U
C01J C 0.3108(4) 0.5525(4) 0.6792(8) 0.104(4) Uani 1 1 d . .
C01L C 0.3867(5) 0.1712(5) 0.3005(7) 0.102(4) Uani 1 1 d . .
H01H H 0.4068 0.1423 0.2992 0.123 Uiso 1 1 calc R U
H01J H 0.3689 0.1791 0.2497 0.123 Uiso 1 1 calc R U
C01N C 0.5545(4) 0.2689(5) 0.3083(6) 0.089(3) Uani 1 1 d . .
C01O C 0.1842(8) 0.3801(8) 0.2129(11) 0.137(5) Uani 1 1 d . .
H01K H 0.1933 0.3799 0.2664 0.205 Uiso 1 1 calc R U
H01L H 0.1768 0.4152 0.1952 0.205 Uiso 1 1 calc R U
H01M H 0.1579 0.3582 0.1939 0.205 Uiso 1 1 calc R U
C01Q C 0.4225(5) 0.4434(6) 0.2956(10) 0.118(4) Uani 1 1 d . .
H01N H 0.4062 0.4696 0.3149 0.141 Uiso 1 1 calc R U
H01O H 0.4444 0.4267 0.3377 0.141 Uiso 1 1 calc R U
N1P N 0.3834(3) 0.2652(4) 0.3330(4) 0.089(2) Uani 1 1 d . .
C01R C 0.3622(4) 0.3870(5) 0.3014(7) 0.096(3) Uani 1 1 d . U
H01P H 0.3389 0.3629 0.2740 0.116 Uiso 1 1 calc R U
H01Q H 0.3470 0.4176 0.3128 0.116 Uiso 1 1 calc R U
C01V C 0.1956(7) 0.5543(7) 0.7925(9) 0.128(5) Uani 1 1 d . U
H01V H 0.1878 0.5747 0.8275 0.153 Uiso 1 1 calc R U
C1V C 0.3204(4) 0.3914(5) 0.1391(8) 0.104(3) Uani 1 1 d . .
C01W C 0.2033(6) 0.4951(6) 0.3663(10) 0.123(5) Uani 1 1 d . .
H01A H 0.1850 0.4640 0.3492 0.148 Uiso 1 1 calc R U
H01B H 0.1945 0.5096 0.4075 0.148 Uiso 1 1 calc R U
C01X C 0.3021(5) 0.2390(6) 0.0696(7) 0.107(4) Uani 1 1 d . .
H01X H 0.2857 0.2666 0.0813 0.129 Uiso 1 1 calc R U
C01Y C 0.4140(4) 0.3116(5) 0.3693(6) 0.092(3) Uani 1 1 d . .
H01R H 0.4313 0.3020 0.4198 0.110 Uiso 1 1 calc R U
H01S H 0.4355 0.3182 0.3420 0.110 Uiso 1 1 calc R U
C01Z C 0.1927(5) 0.5345(6) 0.3039(9) 0.112(4) Uani 1 1 d . U
H01C H 0.1607 0.5438 0.2899 0.135 Uiso 1 1 calc R U
H01D H 0.1990 0.5195 0.2607 0.135 Uiso 1 1 calc R U
C020 C 0.5891(5) 0.2674(7) 0.2733(8) 0.119(5) Uani 1 1 d . .
H020 H 0.6066 0.2976 0.2778 0.142 Uiso 1 1 calc R U
C021 C 0.2207(4) 0.6906(4) 0.4717(5) 0.079(2) Uani 1 1 d . .
H021 H 0.2445 0.7124 0.4700 0.095 Uiso 1 1 calc R U
C022 C 0.2108(4) 0.3593(7) 0.1059(8) 0.120(5) Uani 1 1 d . .
C023 C 0.3881(5) 0.3620(6) 0.3720(8) 0.115(4) Uani 1 1 d . .
H02G H 0.3669 0.3549 0.3999 0.138 Uiso 1 1 calc R U
H02H H 0.4099 0.3874 0.4003 0.138 Uiso 1 1 calc R U
C024 C 0.1955(3) 0.6128(4) 0.5058(5) 0.0753(19) Uani 1 1 d . .
H024 H 0.2023 0.5807 0.5299 0.090 Uiso 1 1 calc R U
C025 C 0.2720(4) 0.5675(5) 0.3588(8) 0.102(4) Uani 1 1 d . .
H025 H 0.2796 0.5509 0.3171 0.122 Uiso 1 1 calc R U
C026 C 0.2357(6) 0.3056(7) 0.2190(8) 0.124(5) Uani 1 1 d . .
H02I H 0.2450 0.3086 0.2722 0.187 Uiso 1 1 calc R U
H02J H 0.2091 0.2839 0.2028 0.187 Uiso 1 1 calc R U
H02K H 0.2599 0.2903 0.2037 0.187 Uiso 1 1 calc R U
C26 C 0.2803(14) 0.7353(16) 0.294(2) 0.212(12) Uiso 1 1 d . .
C027 C 0.3317(5) 0.5161(5) 0.4422(11) 0.117(5) Uani 1 1 d . .
H02A H 0.3395 0.5027 0.3995 0.140 Uiso 1 1 calc R U
H02B H 0.3487 0.5482 0.4581 0.140 Uiso 1 1 calc R U
C028 C 0.1954(6) 0.3544(9) -0.0509(9) 0.141(7) Uani 1 1 d . .
H028 H 0.1907 0.3530 -0.1021 0.169 Uiso 1 1 calc R U
C28 C 0.4529(8) 0.5649(8) 0.6588(12) 0.170(8) Uiso 1 1 d D .
H28A H 0.4475 0.5929 0.6223 0.203 Uiso 1 1 calc R U
H28B H 0.4846 0.5545 0.6735 0.203 Uiso 1 1 calc R U
C029 C 0.3580(5) 0.4302(6) 0.1868(9) 0.113(4) Uani 1 1 d . U
H029 H 0.3433 0.4599 0.2031 0.135 Uiso 1 1 calc R U
C29 C 0.4200(5) 0.5185(7) 0.6326(12) 0.179(9) Uiso 1 1 d D .
H29A H 0.4269 0.4915 0.6705 0.215 Uiso 1 1 d R U
H29B H 0.4245 0.5040 0.5878 0.215 Uiso 1 1 d DR U
C02B C 0.3684(7) 0.1971(7) 0.0866(8) 0.127(5) Uani 1 1 d . .
H02L H 0.3997 0.1948 0.1093 0.152 Uiso 1 1 calc R U
C02I C 0.3022(8) 0.1648(9) 0.0006(10) 0.135(6) Uani 1 1 d . .
H02M H 0.2877 0.1406 -0.0356 0.163 Uiso 1 1 calc R U
C02K C 0.2534(6) 0.4791(5) 0.3945(11) 0.119(5) Uani 1 1 d . .
H02C H 0.2582 0.4548 0.4357 0.143 Uiso 1 1 calc R U
H02D H 0.2622 0.4619 0.3550 0.143 Uiso 1 1 calc R U
C02L C 0.4079(16) 0.7636(10) 0.3625(19) 0.210(15) Uani 1 1 d . .
C02M C 0.2217(4) 0.5829(6) 0.3293(7) 0.101(3) Uani 1 1 d . .
H02E H 0.2126 0.6004 0.3682 0.121 Uiso 1 1 calc R U
H02F H 0.2173 0.6070 0.2878 0.121 Uiso 1 1 calc R U
C02O C 0.5623(8) 0.3052(9) 0.4323(11) 0.152(7) Uani 1 1 d . .
H02N H 0.5612 0.2687 0.4437 0.228 Uiso 1 1 calc R U
H02O H 0.5933 0.3172 0.4502 0.228 Uiso 1 1 calc R U
H02P H 0.5439 0.3247 0.4559 0.228 Uiso 1 1 calc R U
C02P C 0.4184(7) 0.4917(7) 0.1862(12) 0.136(5) Uani 1 1 d . .
H02Q H 0.4374 0.5070 0.1589 0.163 Uiso 1 1 calc R U
H02R H 0.4011 0.5197 0.1996 0.163 Uiso 1 1 calc R U
C02R C 0.5451(6) 0.3126(6) 0.3518(9) 0.121(5) Uani 1 1 d . .
H02S H 0.5126 0.3066 0.3443 0.146 Uiso 1 1 calc R U
C02S C 0.3824(6) 0.4488(7) 0.1314(12) 0.149(8) Uani 1 1 d . .
H02T H 0.3616 0.4654 0.0881 0.179 Uiso 1 1 calc R U
H02U H 0.3984 0.4205 0.1157 0.179 Uiso 1 1 calc R U
C02V C 0.4223(9) 0.7118(14) 0.380(2) 0.203(13) Uani 1 1 d . .
H02V H 0.4536 0.7063 0.3934 0.243 Uiso 1 1 calc R U
C02Z C 0.3344(7) 0.7295(7) 0.3255(13) 0.145(7) Uani 1 1 d . .
C031 C 0.4460(9) 0.4680(10) 0.2507(13) 0.154(7) Uani 1 1 d . .
H03A H 0.4661 0.4944 0.2805 0.184 Uiso 1 1 calc R U
H03C H 0.4649 0.4421 0.2367 0.184 Uiso 1 1 calc R U
C30 C 0.2367(13) 0.4228(14) -0.1253(13) 0.231(16) Uani 1 1 d D U
H30A H 0.2151 0.4483 -0.1195 0.346 Uiso 1 1 calc R U
H30B H 0.2564 0.4385 -0.1502 0.346 Uiso 1 1 calc R U
H30C H 0.2208 0.3939 -0.1542 0.346 Uiso 1 1 calc R U
C032 C 0.2654(6) 0.4031(7) -0.0480(10) 0.143(6) Uani 1 1 d D U
H032 H 0.2852 0.4304 -0.0188 0.172 Uiso 1 1 calc R U
C034 C 0.5429(11) 0.3612(8) 0.3193(10) 0.164(9) Uani 1 1 d . .
H03D H 0.5306 0.3579 0.2662 0.246 Uiso 1 1 calc R U
H03E H 0.5235 0.3836 0.3374 0.246 Uiso 1 1 calc R U
H03F H 0.5729 0.3761 0.3317 0.246 Uiso 1 1 calc R U
C035 C 0.2904(9) 0.3678(12) -0.089(2) 0.25(2) Uani 1 1 d D U
H03G H 0.3132 0.3477 -0.0535 0.382 Uiso 1 1 calc R U
H03H H 0.2690 0.3445 -0.1218 0.382 Uiso 1 1 calc R U
H03I H 0.3046 0.3891 -0.1178 0.382 Uiso 1 1 calc R U
C35 C 0.0971(16) 0.273(2) -0.030(3) 0.251(18) Uiso 1 1 d . .
H35A H 0.1140 0.2598 0.0188 0.377 Uiso 1 1 calc R U
H35B H 0.0775 0.3006 -0.0242 0.377 Uiso 1 1 calc R U
H35C H 0.0791 0.2449 -0.0581 0.377 Uiso 1 1 calc R U
C036 C 0.6349(5) 0.2292(9) 0.1994(9) 0.136(6) Uani 1 1 d . U
H036 H 0.6641 0.2439 0.2296 0.163 Uiso 1 1 calc R U
C037 C 0.5107(6) 0.1273(8) 0.2541(8) 0.131(5) Uani 1 1 d D U
C038 C 0.2801(9) 0.2024(9) 0.0166(14) 0.149(7) Uani 1 1 d . .
H038 H 0.2490 0.2054 -0.0072 0.179 Uiso 1 1 calc R U
C03B C 0.3583(16) 0.7669(16) 0.320(2) 0.224(16) Uani 1 1 d . .
H03B H 0.3462 0.7957 0.2900 0.268 Uiso 1 1 calc R U
C03C C 0.1754(6) 0.3326(10) 0.0595(10) 0.142(7) Uani 1 1 d . .
H03J H 0.1563 0.3143 0.0806 0.170 Uiso 1 1 calc R U
C03F C 0.1652(7) 0.3304(10) -0.0222(12) 0.151(6) Uani 1 1 d . U
C03M C 0.6173(9) 0.2515(14) 0.1272(18) 0.201(14) Uani 1 1 d . .
H03L H 0.6407 0.2522 0.1032 0.301 Uiso 1 1 calc R U
H03M H 0.5921 0.2308 0.0982 0.301 Uiso 1 1 calc R U
H03N H 0.6071 0.2865 0.1315 0.301 Uiso 1 1 calc R U
C4 C 0.5426(10) 0.0854(11) 0.291(2) 0.188(11) Uani 1 1 d . .
H4A H 0.5262 0.0530 0.2868 0.282 Uiso 1 1 calc R U
H4B H 0.5659 0.0819 0.2667 0.282 Uiso 1 1 calc R U
H4C H 0.5563 0.0940 0.3422 0.282 Uiso 1 1 calc R U
C9 C 0.6379(17) 0.1707(18) 0.169(2) 0.244(17) Uani 1 1 d . U
H9A H 0.6611 0.1693 0.1449 0.366 Uiso 1 1 calc R U
H9B H 0.6453 0.1468 0.2105 0.366 Uiso 1 1 calc R U
H9C H 0.6091 0.1613 0.1347 0.366 Uiso 1 1 calc R U

loop_
_atom_site_aniso_label
_atom_site_aniso_U_11
_atom_site_aniso_U_22
_atom_site_aniso_U_33
_atom_site_aniso_U_23
_atom_site_aniso_U_13
_atom_site_aniso_U_12
Zn01 0.0665(6) 0.0544(5) 0.1249(10) -0.0017(6) 0.0137(6) 0.0145(5)
O1 0.254(17) 0.192(14) 0.091(6) 0.060(8) 0.052(8) 0.025(12)
C1 0.087(7) 0.125(10) 0.126(9) 0.050(8) 0.026(6) -0.004(7)
Zn02 0.1023(9) 0.0782(7) 0.0664(6) -0.0042(5) 0.0069(5) 0.0274(6)
C2 0.178(19) 0.164(19) 0.181(17) 0.038(15) 0.085(14) 0.075(16)
O003 0.072(3) 0.055(3) 0.162(7) -0.010(3) 0.055(4) 0.009(3)
C3 0.115(8) 0.091(7) 0.181(11) 0.014(7) 0.062(8) 0.019(6)
O004 0.108(5) 0.072(4) 0.098(4) 0.005(3) 0.001(4) 0.032(4)
O005 0.103(4) 0.078(4) 0.059(3) -0.010(2) 0.017(3) 0.034(3)
C5 0.109(9) 0.076(7) 0.220(18) 0.015(9) 0.050(10) 0.041(7)
N006 0.068(4) 0.058(3) 0.088(4) -0.020(3) 0.016(3) 0.022(3)
O007 0.093(4) 0.069(4) 0.127(6) -0.018(4) 0.040(4) 0.004(3)
C7 0.18(2) 0.17(2) 0.26(3) 0.01(2) 0.049(19) 0.083(19)
O009 0.083(4) 0.069(3) 0.066(3) -0.013(2) 0.014(2) 0.011(3)
C8 0.166(13) 0.171(14) 0.190(13) 0.015(11) 0.000(10) -0.010(11)
O00B 0.085(4) 0.087(5) 0.111(5) 0.001(4) 0.012(4) 0.009(4)
O00C 0.081(4) 0.059(3) 0.132(6) 0.011(3) 0.016(4) 0.007(3)
O00D 0.065(4) 0.084(5) 0.181(8) 0.030(5) 0.009(4) 0.016(3)
C00E 0.113(8) 0.066(5) 0.105(7) 0.017(5) 0.040(6) 0.022(5)
N00G 0.085(6) 0.074(5) 0.166(10) -0.011(6) -0.013(6) 0.020(4)
C0H 0.088(5) 0.077(5) 0.065(4) -0.013(4) 0.016(4) 0.021(4)
C00J 0.096(7) 0.117(9) 0.096(7) -0.001(6) 0.039(6) 0.032(7)
N0K 0.104(5) 0.098(5) 0.063(3) 0.010(3) 0.029(3) 0.052(5)
N00M 0.153(9) 0.079(5) 0.062(4) 0.001(3) 0.017(5) 0.001(5)
C00N 0.130(10) 0.071(6) 0.130(9) 0.012(6) 0.056(8) -0.006(6)
C0O 0.094(7) 0.096(7) 0.106(7) 0.001(6) 0.031(6) 0.015(6)
N2X 0.096(6) 0.051(4) 0.142(8) -0.004(4) -0.011(5) 0.003(4)
C22 0.131(12) 0.114(11) 0.162(15) -0.028(10) 0.021(10) 0.019(9)
C23 0.20(2) 0.16(2) 0.23(3) -0.050(19) 0.05(2) -0.011(18)
C1Q 0.126(12) 0.126(12) 0.152(13) 0.000(10) 0.025(10) -0.023(10)
C0R 0.114(9) 0.099(8) 0.116(8) 0.018(6) 0.047(7) 0.014(6)
C00S 0.104(8) 0.083(6) 0.093(6) 0.007(5) 0.028(5) 0.040(6)
C00T 0.085(6) 0.106(8) 0.109(8) 0.057(7) 0.007(5) 0.011(5)
N00U 0.080(5) 0.080(6) 0.157(9) 0.037(6) 0.007(6) 0.018(4)
C00W 0.070(6) 0.110(8) 0.105(7) -0.010(6) 0.000(5) 0.036(6)
C00X 0.088(6) 0.119(9) 0.074(5) 0.007(5) 0.015(4) 0.050(6)
N00Z 0.102(6) 0.064(5) 0.178(10) -0.026(5) 0.078(7) 0.004(4)
C10 0.080(6) 0.135(10) 0.078(5) -0.015(5) 0.017(4) 0.040(6)
C011 0.089(7) 0.107(8) 0.114(8) -0.011(6) 0.026(6) -0.019(6)
C013 0.106(9) 0.179(16) 0.091(7) -0.028(8) 0.023(6) 0.063(11)
C13 0.150(13) 0.086(8) 0.155(13) -0.016(8) 0.067(11) -0.021(8)
C016 0.071(5) 0.079(6) 0.130(8) -0.022(6) 0.036(5) 0.007(5)
C16 0.29(4) 0.34(5) 0.144(18) 0.06(3) -0.08(2) -0.15(4)
C15 0.20(2) 0.155(18) 0.20(2) -0.045(16) 0.082(18) 0.043(16)
C14 0.23(3) 0.155(18) 0.131(14) -0.026(12) 0.059(15) -0.044(18)
C018 0.149(10) 0.088(7) 0.107(7) 0.006(5) 0.015(7) 0.032(7)
C019 0.123(9) 0.071(6) 0.124(9) 0.018(5) 0.056(7) 0.001(5)
C19 0.155(16) 0.170(18) 0.164(16) 0.055(14) -0.005(13) -0.061(15)
C01B 0.154(13) 0.113(10) 0.108(9) 0.020(8) 0.049(9) 0.033(10)
C01C 0.081(5) 0.083(5) 0.063(4) -0.006(3) 0.026(4) 0.024(4)
C01D 0.101(8) 0.132(11) 0.115(9) 0.005(8) 0.011(7) -0.016(8)
C01E 0.072(5) 0.102(8) 0.104(7) -0.010(5) 0.028(5) 0.013(5)
C01G 0.119(11) 0.122(11) 0.138(11) -0.006(9) 0.046(9) 0.004(9)
N1F 0.142(9) 0.066(5) 0.122(7) 0.030(5) 0.026(6) 0.021(5)
C01H 0.100(9) 0.156(14) 0.093(7) 0.002(8) 0.019(6) 0.016(9)
C01I 0.21(2) 0.146(15) 0.125(12) -0.065(11) 0.062(14) -0.028(14)
N1I 0.085(5) 0.081(5) 0.145(8) -0.023(5) 0.049(6) -0.012(4)
C01J 0.085(6) 0.062(5) 0.137(9) 0.020(5) -0.008(6) 0.001(4)
C01L 0.124(9) 0.091(7) 0.090(6) 0.003(5) 0.029(6) 0.052(7)
C01N 0.090(6) 0.102(7) 0.083(5) 0.027(5) 0.038(5) 0.026(5)
C01O 0.160(15) 0.118(11) 0.133(12) -0.001(9) 0.047(11) 0.003(10)
C01Q 0.100(8) 0.096(8) 0.146(12) -0.028(8) 0.021(8) 0.004(6)
N1P 0.092(5) 0.093(5) 0.071(4) -0.015(4) 0.007(3) 0.032(4)
C01R 0.076(5) 0.079(5) 0.122(7) -0.032(5) 0.011(5) 0.020(4)
C01V 0.144(10) 0.123(9) 0.113(8) 0.010(7) 0.033(7) 0.052(8)
C1V 0.087(6) 0.087(7) 0.119(8) 0.035(6) 0.004(6) 0.006(5)
C01W 0.135(11) 0.104(9) 0.156(12) -0.033(9) 0.080(10) -0.042(8)
C01X 0.111(9) 0.104(8) 0.093(7) 0.013(6) 0.008(6) -0.009(7)
C01Y 0.076(5) 0.106(7) 0.079(5) -0.021(5) 0.002(4) 0.023(5)
C01Z 0.097(7) 0.129(9) 0.125(8) -0.050(7) 0.055(6) -0.021(6)
C020 0.122(10) 0.135(11) 0.106(8) 0.027(7) 0.045(7) 0.068(9)
C021 0.085(5) 0.058(4) 0.090(5) 0.003(4) 0.021(4) 0.016(4)
C022 0.082(7) 0.152(13) 0.107(8) 0.037(8) 0.001(6) -0.008(7)
C023 0.109(8) 0.099(8) 0.121(9) -0.055(7) 0.011(7) 0.000(6)
C024 0.078(5) 0.056(4) 0.095(5) 0.000(4) 0.032(4) 0.014(4)
C025 0.085(6) 0.104(8) 0.139(9) -0.048(7) 0.069(7) -0.015(5)
C026 0.140(12) 0.128(12) 0.107(8) 0.002(8) 0.040(8) 0.028(9)
C027 0.111(8) 0.065(6) 0.204(15) -0.023(7) 0.090(10) 0.013(5)
C028 0.124(11) 0.179(17) 0.106(9) 0.051(10) 0.014(8) -0.017(11)
C029 0.086(6) 0.091(7) 0.145(9) 0.012(6) 0.010(6) -0.001(5)
C02B 0.146(12) 0.133(12) 0.101(8) -0.051(8) 0.035(8) 0.016(9)
C02I 0.150(15) 0.149(16) 0.106(9) -0.015(9) 0.036(10) -0.050(13)
C02K 0.131(10) 0.078(7) 0.168(13) -0.042(7) 0.075(10) -0.010(7)
C02L 0.31(4) 0.108(14) 0.21(2) 0.001(14) 0.07(3) -0.08(2)
C02M 0.089(7) 0.115(9) 0.104(7) -0.029(6) 0.038(6) -0.024(6)
C02O 0.185(19) 0.144(15) 0.137(12) 0.028(11) 0.066(12) 0.050(14)
C02P 0.141(13) 0.101(10) 0.165(15) -0.018(10) 0.046(11) -0.017(9)
C02R 0.152(12) 0.105(9) 0.125(10) 0.042(8) 0.068(9) 0.039(8)
C02S 0.120(11) 0.120(11) 0.188(17) 0.084(12) 0.019(10) -0.005(9)
C02V 0.122(15) 0.21(3) 0.27(3) 0.00(2) 0.041(17) -0.058(17)
C02Z 0.151(14) 0.095(10) 0.189(17) 0.047(10) 0.050(12) -0.015(9)
C031 0.173(19) 0.141(15) 0.152(15) 0.012(12) 0.056(14) 0.029(14)
C30 0.26(4) 0.18(3) 0.25(3) 0.06(3) 0.07(3) 0.04(3)
C032 0.144(14) 0.121(12) 0.174(15) 0.053(11) 0.061(12) 0.002(10)
C034 0.26(3) 0.127(13) 0.109(10) -0.005(9) 0.063(14) 0.033(16)
C035 0.138(19) 0.18(3) 0.43(6) -0.11(3) 0.06(3) -0.028(18)
C036 0.089(7) 0.205(18) 0.119(9) -0.030(11) 0.039(7) 0.045(10)
C037 0.119(8) 0.144(10) 0.129(9) -0.034(8) 0.035(7) 0.022(8)
C038 0.160(16) 0.115(13) 0.177(17) -0.021(12) 0.058(14) -0.033(12)
C03B 0.25(4) 0.20(3) 0.22(3) -0.03(2) 0.07(3) -0.09(3)
C03C 0.099(9) 0.184(17) 0.127(11) 0.036(11) 0.010(8) -0.029(10)
C03F 0.127(10) 0.166(12) 0.139(10) 0.019(9) 0.009(8) -0.024(9)
C03M 0.159(18) 0.25(3) 0.23(3) 0.11(2) 0.122(19) 0.07(2)
C4 0.16(2) 0.15(2) 0.23(3) 0.031(18) 0.022(18) 0.007(15)
C9 0.29(5) 0.25(3) 0.21(3) -0.01(3) 0.11(3) 0.04(4)

loop_
_atom_type_symbol
_atom_type_description
_atom_type_scat_dispersion_real
_atom_type_scat_dispersion_imag
_atom_type_scat_source
C C 0.0181 0.0091 'International Tables Vol C Tables 4.2.6.8 and 6.1.1.4'
H H 0.0000 0.0000 'International Tables Vol C Tables 4.2.6.8 and 6.1.1.4'
O O 0.0492 0.0322 'International Tables Vol C Tables 4.2.6.8 and 6.1.1.4'
N N 0.0311 0.0180 'International Tables Vol C Tables 4.2.6.8 and 6.1.1.4'
Zn Zn -1.5491 0.6778 'International Tables Vol C Tables 4.2.6.8 and 6.1.1.4'
B B 0.0090 0.0039 'International Tables Vol C Tables 4.2.6.8 and 6.1.1.4'
F F 0.0727 0.0534 'International Tables Vol C Tables 4.2.6.8 and 6.1.1.4'

loop_
_geom_angle_atom_site_label_1
_geom_angle_atom_site_label_2
_geom_angle_atom_site_label_3
_geom_angle
O00D Zn01 O003 95.1(3)
O00D Zn01 O00C 88.3(4)
O003 Zn01 O00C 90.7(3)
O00D Zn01 N2X 87.3(4)
O003 Zn01 N2X 170.9(4)
O00C Zn01 N2X 98.1(4)
O00D Zn01 N006 176.4(4)
O003 Zn01 N006 86.4(3)
O00C Zn01 N006 88.5(3)
N2X Zn01 N006 91.6(3)
O00D Zn01 O007 90.4(4)
O003 Zn01 O007 87.4(3)
O00C Zn01 O007 177.6(3)
N2X Zn01 O007 83.8(3)
N006 Zn01 O007 92.9(3)
O00D N1 C5 114.8(10)
O00D N1 C6 111.8(12)
C5 N1 C6 106.3(12)
O00D N1 C29 112.2(14)
C5 N1 C29 105.5(13)
C6 N1 C29 105.45(13)
C00T C1 C028 121.7(13)
C00T C1 C032 122.1(14)
C028 C1 C032 116.0(16)
O009 Zn02 O004 92.9(3)
O009 Zn02 O00B 93.7(3)
O004 Zn02 O00B 86.2(3)
O009 Zn02 O1 171.7(4)
O004 Zn02 O1 95.0(5)
O00B Zn02 O1 84.3(6)
O009 Zn02 O005 87.2(3)
O004 Zn02 O005 179.6(4)
O00B Zn02 O005 93.4(3)
O1 Zn02 O005 84.9(4)
O009 Zn02 N00M 95.5(3)
O004 Zn02 N00M 86.0(4)
O00B Zn02 N00M 168.2(3)
O1 Zn02 N00M 87.5(6)
O005 Zn02 N00M 94.4(3)
C12 C2 C01B 121(5)
C12 C2 C7 108(5)
C01B C2 C7 116(2)
N00Z O003 Zn01 121.3(6)
C027 C3 C5 122.0(11)
C1V O004 Zn02 129.3(8)
C0H O005 Zn02 127.5(6)
N1 C5 C3 113.4(13)
C024 N006 C021 120.5(8)
C024 N006 Zn01 117.6(5)
C021 N006 Zn01 119.6(7)
N1 C6 C8 107.30(14)
N1 C6 C01J 107.7(12)
C8 C6 C01J 107.7(13)
C016 O007 Zn01 126.0(8)
N1P O009 Zn02 123.0(6)
C6 C8 C18 98(2)
N00G O00B Zn02 122.3(7)
C01J O00C Zn01 125.2(10)
N1 O00D Zn01 121.4(8)
C00N C00E C018 122.3(14)
C00N C00E N1F 119.5(12)
C018 C00E N1F 118.1(13)
O00B N00G C01R 114.4(10)
O00B N00G C029 112.7(13)
C01R N00G C029 107.8(10)
O00B N00G C01Q 108.2(10)
C01R N00G C01Q 106.4(13)
C029 N00G C01Q 107.0(11)
O005 C0H N0K 124.3(10)
O005 C0H C01C 121.8(9)
N0K C0H C01C 113.8(8)
C00X C00J C013 114.4(15)
C00X C00J C037 123.2(12)
C013 C00J C037 122.3(13)
C0H N0K C00X 120.9(8)
C02B N00M C01X 120.3(13)
C02B N00M Zn02 119.1(11)
C01X N00M Zn02 120.4(10)
C00E C00N C019 116.4(13)
C00E C00N C13 122.8(14)
C019 C00N C13 120.8(14)
C0R C0O C10 112.1(11)
C22 N2X C1Q 120.0
C22 N2X Zn01 124.7(7)
C1Q N2X Zn01 115.2(7)
N2X C22 C23 120.0
C24 C23 C22 120.0
C23 C24 C25 120.0
C1Q C25 C24 120.0
C25 C1Q N2X 120.0
C0O C0R C01L 106.6(10)
C00W C00S C021 120.9(10)
C1 C00T N00U 120.3(12)
C1 C00T C022 121.8(12)
N00U C00T C022 117.7(13)
C1V N00U C00T 123.8(12)
C00S C00W C01E 119.7(9)
C00J C00X C01N 124.8(12)
C00J C00X N0K 117.4(13)
C01N C00X N0K 117.7(9)
O003 N00Z C027 113.4(10)
O003 N00Z C025 109.3(7)
C027 N00Z C025 108.1(10)
O003 N00Z C02K 103.8(9)
C027 N00Z C02K 111.7(9)
C025 N00Z C02K 110.5(11)
N1P C10 C0O 109.8(9)
C02Z C011 N1I 123.5(14)
C02Z C011 C01G 117.8(15)
N1I C011 C01G 117.3(14)
C01H C013 C00J 125.8(14)
C15 C13 C00N 107.0(15)
C15 C13 C14 119.4(17)
C00N C13 C14 111.6(17)
O007 C016 N1I 117.6(11)
O007 C016 C025 124.5(11)
N1I C016 C025 117.8(10)
C35 C16 C17 117(5)
C35 C16 C03F 116(3)
C17 C16 C03F 108(4)
C01V C018 C00E 116.8(15)
C28 C18 C8 129(2)
C01B C019 C00N 122.3(16)
C019 C01B C01V 119.3(18)
C019 C01B C2 123(2)
C01V C01B C2 118.0(18)
C0H C01C N1P 113.5(8)
C0H C01C C01L 109.8(7)
N1P C01C C01L 108.1(8)
C022 C01D C026 114.8(16)
C022 C01D C01O 108.5(14)
C026 C01D C01O 105.3(14)
C00W C01E C024 117.6(11)
C02V C01G C011 113(2)
C02V C01G C19 123(2)
C011 C01G C19 121.8(15)
C01J N1F C00E 124.9(9)
C013 C01H C020 114.2(16)
C013 C01H C036 119.2(17)
C020 C01H C036 127(2)
C02I C01I C02B 121(2)
C016 N1I C011 126.3(11)
O00C C01J N1F 119.4(13)
O00C C01J C6 128.9(13)
N1F C01J C6 111.6(10)
C01C C01L C0R 112.2(10)
C020 C01N C00X 111.8(12)
C020 C01N C02R 125.9(14)
C00X C01N C02R 122.3(11)
C031 C01Q N00G 112.0(17)
O009 N1P C10 108.3(8)
O009 N1P C01C 112.1(6)
C10 N1P C01C 109.5(9)
O009 N1P C01Y 113.3(9)
C10 N1P C01Y 107.7(8)
C01C N1P C01Y 105.8(8)
N00G C01R C023 115.4(10)
C01B C01V C018 122.8(16)
O004 C1V N00U 118.4(12)
O004 C1V C029 125.7(11)
N00U C1V C029 115.8(12)
C01Z C01W C02K 114.0(12)
N00M C01X C038 120.0(18)
C023 C01Y N1P 114.3(8)
C01W C01Z C02M 109.4(12)
C01H C020 C01N 128.9(19)
N006 C021 C00S 118.4(10)
C03C C022 C01D 127.1(15)
C03C C022 C00T 113.2(15)
C01D C022 C00T 118.6(13)
C01R C023 C01Y 118.9(10)
N006 C024 C01E 122.8(9)
N00Z C025 C02M 113.9(9)
N00Z C025 C016 112.6(11)
C02M C025 C016 110.9(11)
C3 C027 N00Z 112.0(11)
C03F C028 C1 122.1(17)
C29 C28 C18 95(2)
N00G C029 C02S 112.7(13)
N00G C029 C1V 111.1(10)
C02S C029 C1V 103.4(14)
C28 C29 N1 111.3(17)
N00M C02B C01I 119.5(19)
C038 C02I C01I 119.0(19)
N00Z C02K C01W 108.5(11)
C02V C02L C03B 112(2)
C01Z C02M C025 109.8(12)
C031 C02P C02S 111.6(17)
C034 C02R C02O 122.2(18)
C034 C02R C01N 115.5(12)
C02O C02R C01N 114.3(13)
C029 C02S C02P 98.9(17)
C01G C02V C02L 128(3)
C03B C02Z C011 124(3)
C03B C02Z C26 119(3)
C011 C02Z C26 115(2)
C02P C031 C01Q 115(2)
C035 C032 C30 87(2)
C035 C032 C1 122(2)
C30 C032 C1 108(2)
C01H C036 C03M 109.2(14)
C01H C036 C9 106(2)
C03M C036 C9 95(2)
C4 C037 C00J 108.9(16)
C4 C037 C11 115(2)
C00J C037 C11 107.0(18)
C02I C038 C01X 120(2)
C02Z C03B C02L 116(4)
C022 C03C C03F 124.6(17)
C028 C03F C03C 116.4(17)
C028 C03F C16 124(2)
C03C C03F C16 119(2)

loop_
_geom_bond_atom_site_label_1
_geom_bond_atom_site_label_2
_geom_bond_distance
Zn01 O00D 2.027(7)
Zn01 O003 2.061(7)
Zn01 O00C 2.134(9)
Zn01 N2X 2.138(7)
Zn01 N006 2.151(6)
Zn01 O007 2.160(9)
O1 Zn02 2.1014(14)
N1 O00D 1.410(18)
N1 C5 1.48(2)
N1 C6 1.5396(14)
N1 C29 1.5397(14)
C1 C00T 1.35(2)
C1 C028 1.36(2)
C1 C032 1.55(2)
Zn02 O009 2.021(7)
Zn02 O004 2.076(7)
Zn02 O00B 2.098(9)
Zn02 O005 2.129(6)
Zn02 N00M 2.190(10)
C2 C12 1.32(9)
C2 C01B 1.51(3)
C2 C7 1.51(4)
O003 N00Z 1.383(13)
C3 C027 1.47(2)
C3 C5 1.5399(14)
O004 C1V 1.262(16)
O005 C0H 1.213(11)
N006 C024 1.306(13)
N006 C021 1.338(12)
C6 C8 1.5398(15)
C6 C01J 1.55(2)
O007 C016 1.207(14)
O009 N1P 1.341(10)
C8 C18 1.5401(15)
O00B N00G 1.355(15)
O00C C01J 1.203(13)
C00E C00N 1.36(2)
C00E C018 1.42(2)
C00E N1F 1.424(19)
N00G C01R 1.47(2)
N00G C029 1.496(18)
N00G C01Q 1.501(17)
C0H N0K 1.311(13)
C0H C01C 1.509(15)
C00J C00X 1.354(17)
C00J C013 1.46(2)
C00J C037 1.53(3)
N0K C00X 1.470(16)
N00M C02B 1.287(19)
N00M C01X 1.296(19)
C00N C019 1.41(2)
C00N C13 1.53(2)
C0O C0R 1.554(18)
C0O C10 1.57(2)
N2X C22 1.3900
N2X C1Q 1.3900
C22 C23 1.3900
C23 C24 1.3900
C24 C25 1.3900
C25 C1Q 1.3900
C0R C01L 1.58(2)
C00S C00W 1.34(2)
C00S C021 1.381(15)
C00T N00U 1.400(18)
C00T C022 1.49(2)
N00U C1V 1.323(16)
C00W C01E 1.360(19)
C00X C01N 1.44(2)
N00Z C027 1.488(16)
N00Z C025 1.492(19)
N00Z C02K 1.520(16)
C10 N1P 1.509(17)
C011 C02Z 1.40(2)
C011 N1I 1.422(16)
C011 C01G 1.43(2)
C11 C037 1.5401(15)
C013 C01H 1.34(3)
C13 C15 1.51(3)
C13 C14 1.58(3)
C016 N1I 1.308(18)
C016 C025 1.532(16)
C16 C35 1.43(6)
C16 C17 1.5400(15)
C16 C03F 1.56(4)
C018 C01V 1.35(3)
C18 C28 1.5398(15)
C019 C01B 1.34(2)
C19 C01G 1.64(3)
C01B C01V 1.35(3)
C01C N1P 1.524(11)
C01C C01L 1.549(18)
C01D C022 1.42(2)
C01D C026 1.49(2)
C01D C01O 1.60(3)
C01E C024 1.370(14)
C01G C02V 1.30(3)
N1F C01J 1.407(19)
C01H C020 1.34(2)
C01H C036 1.41(2)
C01I C02I 1.33(3)
C01I C02B 1.35(2)
C01N C020 1.413(18)
C01N C02R 1.47(2)
C01Q C031 1.42(3)
N1P C01Y 1.541(15)
C01R C023 1.47(2)
C1V C029 1.580(19)
C01W C01Z 1.51(3)
C01W C02K 1.53(3)
C01X C038 1.39(3)
C01Y C023 1.523(16)
C01Z C02M 1.515(18)
C022 C03C 1.36(2)
C025 C02M 1.531(19)
C26 C02Z 1.60(4)
C028 C03F 1.36(3)
C28 C29 1.5396(15)
C029 C02S 1.53(3)
C02I C038 1.26(3)
C02L C02V 1.40(5)
C02L C03B 1.50(5)
C02O C02R 1.46(2)
C02P C031 1.39(3)
C02P C02S 1.68(3)
C02R C034 1.38(2)
C02Z C03B 1.23(4)
C30 C032 1.5400(15)
C032 C035 1.5399(14)
C036 C03M 1.42(3)
C036 C9 1.61(5)
C037 C4 1.47(3)
C03C C03F 1.48(3)
